data_7153806
loop_
_publ_author_name
'Edeson, Steven J.'
'Jiang, Julong'
'Swanson, Stephen'
'Procopiou, Panayiotis A.'
'Adams, Harry'
'Meijer, Anthony J. H. M.'
'Harrity, Joseph P. A.'

_publ_section_title
;
 Studies on the stereochemical assignment of 3-acylidene 2-oxindoles.
;
_journal_issue 20
_journal_name_full 'Organic &amp; biomolecular chemistry'
_journal_page_first 3201
_journal_page_last 3210
_journal_paper_doi 10.1039/c4ob00496e
_journal_volume 12
_journal_year 2014
_chemical_formula_sum 'C16 H11 N O2'
_chemical_formula_weight 249.26
_chemical_name_systematic
;
 ?
;
_space_group_IT_number 19
_symmetry_cell_setting orthorhombic
_symmetry_space_group_name_Hall 'P 2ac 2ab'
_symmetry_space_group_name_H-M 'P 21 21 21'
_atom_sites_solution_hydrogens geom
_atom_sites_solution_primary direct
_atom_sites_solution_secondary difmap
_audit_creation_method SHELXL-97
_cell_angle_alpha 90.00
_cell_angle_beta 90.00
_cell_angle_gamma 90.00
_cell_formula_units_Z 4
_cell_length_a 4.896
_cell_length_b 11.351
_cell_length_c 21.440
_cell_measurement_reflns_used 5329
_cell_measurement_temperature 97(2)
_cell_measurement_theta_max 27.18
_cell_measurement_theta_min 2.62
_cell_volume 1191.517
_computing_cell_refinement 'Bruker SAINT'
_computing_data_collection 'Bruker APEX2'
_computing_data_reduction 'Bruker SAINT'
_computing_molecular_graphics 'Bruker SHELXTL'
_computing_publication_material 'Bruker SHELXTL'
_computing_structure_refinement 'SHELXL-97 (Sheldrick, 1997)'
_computing_structure_solution 'SHELXS-97 (Sheldrick, 2008)'
_diffrn_ambient_temperature 97(2)
_diffrn_measured_fraction_theta_full 0.988
_diffrn_measured_fraction_theta_max 0.988
_diffrn_measurement_device_type 'Bruker APEX-II CCD'
_diffrn_measurement_method '\f and \w scans'
_diffrn_radiation_monochromator graphite
_diffrn_radiation_source 'fine-focus sealed tube'
_diffrn_radiation_type MoK\a
_diffrn_radiation_wavelength 0.71073
_diffrn_reflns_av_R_equivalents 0.0448
_diffrn_reflns_av_sigmaI/netI 0.0344
_diffrn_reflns_limit_h_max 6
_diffrn_reflns_limit_h_min -6
_diffrn_reflns_limit_k_max 14
_diffrn_reflns_limit_k_min -13
_diffrn_reflns_limit_l_max 27
_diffrn_reflns_limit_l_min -27
_diffrn_reflns_number 14837
_diffrn_reflns_theta_full 27.51
_diffrn_reflns_theta_max 27.51
_diffrn_reflns_theta_min 1.90
_diffrn_standards_number 0
_exptl_absorpt_coefficient_mu 0.092
_exptl_absorpt_correction_T_max 0.9817
_exptl_absorpt_correction_T_min 0.9622
_exptl_absorpt_correction_type multi-scan
_exptl_absorpt_process_details sadabs
_exptl_crystal_colour orange
_exptl_crystal_density_diffrn 1.389
_exptl_crystal_density_method 'not measured'
_exptl_crystal_description needle
_exptl_crystal_F_000 520
_exptl_crystal_size_max 0.42
_exptl_crystal_size_mid 0.20
_exptl_crystal_size_min 0.20
_refine_diff_density_max 0.178
_refine_diff_density_min -0.218
_refine_diff_density_rms 0.043
_refine_ls_abs_structure_details 'Flack H D (1983), Acta Cryst. A39, 876-881'
_refine_ls_abs_structure_Flack 0.9(12)
_refine_ls_extinction_method none
_refine_ls_goodness_of_fit_ref 1.054
_refine_ls_hydrogen_treatment constr
_refine_ls_matrix_type full
_refine_ls_number_parameters 172
_refine_ls_number_reflns 2683
_refine_ls_number_restraints 0
_refine_ls_restrained_S_all 1.054
_refine_ls_R_factor_all 0.0407
_refine_ls_R_factor_gt 0.0350
_refine_ls_shift/su_max 0.000
_refine_ls_shift/su_mean 0.000
_refine_ls_structure_factor_coef Fsqd
_refine_ls_weighting_details 'calc w=1/[\s^2^(Fo^2^)+(0.0307P)^2^+0.2906P] where P=(Fo^2^+2Fc^2^)/3'
_refine_ls_weighting_scheme calc
_refine_ls_wR_factor_gt 0.0749
_refine_ls_wR_factor_ref 0.0778
_reflns_number_gt 2401
_reflns_number_total 2683
_reflns_threshold_expression >2sigma(I)
_cod_data_source_file c4ob00496e3.cif
_cod_data_source_block ohj248_0m
_cod_depositor_comments
;
The following automatic conversions were performed:

'_symmetry_cell_setting' value 'Orthorhombic' changed to
'orthorhombic' according to
/usr/data/users/saulius/crontab/automatic-downloads/current/RSC/lib/dictionaries/cif_core.dic
dictionary named 'cif_core.dic' version 2.4.2 from 2011-04-26.

Automatic conversion script
Id: cif_fix_values 2281 2013-09-26 08:29:07Z andrius 
;
_cod_original_cell_volume 1191.5
_cod_original_sg_symbol_H-M P2(1)2(1)2(1)
_cod_database_code 7153806

loop_
_symmetry_equiv_pos_as_xyz
'x, y, z'
'-x+1/2, -y, z+1/2'
'x+1/2, -y+1/2, -z'
'-x, y+1/2, -z+1/2'

loop_
_atom_site_label
_atom_site_type_symbol
_atom_site_fract_x
_atom_site_fract_y
_atom_site_fract_z
_atom_site_U_iso_or_equiv
_atom_site_adp_type
_atom_site_occupancy
_atom_site_symmetry_multiplicity
_atom_site_calc_flag
_atom_site_refinement_flags
N1 N -0.3300(3) 0.86955(11) 0.02533(5) 0.0190(3) Uani 1 1 d .
H1 H -0.3535 0.8211 -0.0062 0.023 Uiso 1 1 calc R
O1 O 0.0228(2) 0.77289(9) 0.07594(5) 0.0206(2) Uani 1 1 d .
O2 O -0.1041(2) 1.14603(10) 0.21027(5) 0.0241(3) Uani 1 1 d .
C1 C -0.6885(3) 1.01629(14) -0.00239(7) 0.0207(3) Uani 1 1 d .
H1 H -0.7434 0.9766 -0.0393 0.025 Uiso 1 1 calc R
C2 C -0.8136(3) 1.12075(14) 0.01649(7) 0.0229(3) Uani 1 1 d .
H2 H -0.9576 1.1527 -0.0079 0.028 Uiso 1 1 calc R
C3 C -0.7315(3) 1.17901(13) 0.07044(7) 0.0216(3) Uani 1 1 d .
H3 H -0.8212 1.2497 0.0823 0.026 Uiso 1 1 calc R
C4 C -0.5192(3) 1.13523(13) 0.10741(7) 0.0194(3) Uani 1 1 d .
H4 H -0.4624 1.1761 0.1438 0.023 Uiso 1 1 calc R
C5 C -0.3926(3) 1.03038(13) 0.08973(6) 0.0168(3) Uani 1 1 d .
C6 C -0.4812(3) 0.97307(13) 0.03488(6) 0.0177(3) Uani 1 1 d .
C7 C -0.1427(3) 0.85422(13) 0.07129(6) 0.0170(3) Uani 1 1 d .
C8 C -0.1724(3) 0.95763(13) 0.11593(6) 0.0169(3) Uani 1 1 d .
C9 C -0.0013(3) 0.96066(13) 0.16508(6) 0.0180(3) Uani 1 1 d .
H9 H 0.1129 0.8937 0.1702 0.022 Uiso 1 1 calc R
C10 C 0.0316(3) 1.05570(13) 0.21246(6) 0.0179(3) Uani 1 1 d .
C11 C 0.2493(3) 1.04003(14) 0.26121(6) 0.0196(3) Uani 1 1 d .
C12 C 0.3102(3) 1.13689(15) 0.29901(7) 0.0240(3) Uani 1 1 d .
H12 H 0.2111 1.2082 0.2939 0.029 Uiso 1 1 calc R
C13 C 0.5138(3) 1.12997(16) 0.34386(7) 0.0275(4) Uani 1 1 d .
H13 H 0.5538 1.1965 0.3692 0.033 Uiso 1 1 calc R
C14 C 0.6586(3) 1.02641(16) 0.35179(7) 0.0280(4) Uani 1 1 d .
H14 H 0.7994 1.0221 0.3822 0.034 Uiso 1 1 calc R
C15 C 0.5983(3) 0.92872(16) 0.31528(7) 0.0274(4) Uani 1 1 d .
H15 H 0.6971 0.8575 0.3209 0.033 Uiso 1 1 calc R
C16 C 0.3930(3) 0.93507(15) 0.27034(7) 0.0241(4) Uani 1 1 d .
H16 H 0.3506 0.8678 0.2458 0.029 Uiso 1 1 calc R

loop_
_atom_site_aniso_label
_atom_site_aniso_U_11
_atom_site_aniso_U_22
_atom_site_aniso_U_33
_atom_site_aniso_U_23
_atom_site_aniso_U_13
_atom_site_aniso_U_12
N1 0.0185(6) 0.0193(6) 0.0192(6) -0.0042(5) -0.0023(5) 0.0001(6)
O1 0.0191(5) 0.0203(5) 0.0225(5) -0.0023(4) -0.0009(4) 0.0042(5)
O2 0.0237(6) 0.0214(6) 0.0271(6) -0.0042(5) -0.0027(5) 0.0025(5)
C1 0.0174(7) 0.0255(8) 0.0191(7) 0.0034(6) -0.0019(6) -0.0048(7)
C2 0.0158(7) 0.0245(8) 0.0286(8) 0.0096(7) -0.0017(7) -0.0010(7)
C3 0.0179(8) 0.0167(8) 0.0302(8) 0.0046(6) 0.0027(6) 0.0003(6)
C4 0.0164(7) 0.0176(7) 0.0240(7) 0.0014(6) 0.0034(6) -0.0020(7)
C5 0.0127(6) 0.0187(7) 0.0188(7) 0.0036(6) 0.0004(5) -0.0035(6)
C6 0.0146(7) 0.0166(7) 0.0220(7) 0.0016(6) 0.0025(6) -0.0038(6)
C7 0.0142(7) 0.0196(8) 0.0173(6) -0.0005(6) 0.0013(6) -0.0040(6)
C8 0.0145(7) 0.0164(7) 0.0199(7) 0.0004(6) 0.0024(6) -0.0022(6)
C9 0.0153(7) 0.0180(7) 0.0207(7) 0.0010(6) 0.0007(6) 0.0007(7)
C10 0.0165(7) 0.0191(8) 0.0182(7) 0.0006(6) 0.0020(6) -0.0025(6)
C11 0.0160(7) 0.0237(8) 0.0189(7) 0.0010(6) 0.0022(5) -0.0057(7)
C12 0.0194(7) 0.0285(9) 0.0240(7) -0.0062(7) 0.0029(6) -0.0022(7)
C13 0.0207(8) 0.0380(10) 0.0240(7) -0.0100(7) 0.0002(7) -0.0077(8)
C14 0.0193(8) 0.0456(11) 0.0192(7) 0.0040(7) -0.0036(6) -0.0076(8)
C15 0.0243(8) 0.0301(9) 0.0277(8) 0.0082(7) -0.0056(7) -0.0044(7)
C16 0.0241(8) 0.0233(9) 0.0250(7) 0.0012(7) -0.0041(7) -0.0050(7)

loop_
_atom_type_symbol
_atom_type_description
_atom_type_scat_dispersion_real
_atom_type_scat_dispersion_imag
_atom_type_scat_source
C C 0.0033 0.0016 'International Tables Vol C Tables 4.2.6.8 and 6.1.1.4'
H H 0.0000 0.0000 'International Tables Vol C Tables 4.2.6.8 and 6.1.1.4'
N N 0.0061 0.0033 'International Tables Vol C Tables 4.2.6.8 and 6.1.1.4'
O O 0.0106 0.0060 'International Tables Vol C Tables 4.2.6.8 and 6.1.1.4'

loop_
_geom_angle_atom_site_label_1
_geom_angle_atom_site_label_2
_geom_angle_atom_site_label_3
_geom_angle
C7 N1 C6 110.96(12)
C7 N1 H1 124.5
C6 N1 H1 124.5
C6 C1 C2 117.17(14)
C6 C1 H1 121.4
C2 C1 H1 121.4
C3 C2 C1 121.21(14)
C3 C2 H2 119.4
C1 C2 H2 119.4
C2 C3 C4 121.13(14)
C2 C3 H3 119.4
C4 C3 H3 119.4
C5 C4 C3 118.66(14)
C5 C4 H4 120.7
C3 C4 H4 120.7
C4 C5 C6 118.88(13)
C4 C5 C8 134.57(14)
C6 C5 C8 106.55(13)
C1 C6 N1 126.88(14)
C1 C6 C5 122.94(14)
N1 C6 C5 110.18(13)
O1 C7 N1 126.80(13)
O1 C7 C8 126.15(13)
N1 C7 C8 107.04(12)
C9 C8 C5 137.83(14)
C9 C8 C7 116.90(13)
C5 C8 C7 105.27(12)
C8 C9 C10 128.24(13)
C8 C9 H9 115.9
C10 C9 H9 115.9
O2 C10 C9 121.47(13)
O2 C10 C11 120.74(13)
C9 C10 C11 117.70(13)
C12 C11 C16 118.81(14)
C12 C11 C10 117.46(14)
C16 C11 C10 123.73(13)
C13 C12 C11 120.70(16)
C13 C12 H12 119.7
C11 C12 H12 119.7
C14 C13 C12 120.12(15)
C14 C13 H13 119.9
C12 C13 H13 119.9
C13 C14 C15 120.00(14)
C13 C14 H14 120.0
C15 C14 H14 120.0
C14 C15 C16 120.09(16)
C14 C15 H15 120.0
C16 C15 H15 120.0
C15 C16 C11 120.26(15)
C15 C16 H16 119.9
C11 C16 H16 119.9

loop_
_geom_bond_atom_site_label_1
_geom_bond_atom_site_label_2
_geom_bond_distance
N1 C7 1.3574(18)
N1 C6 1.4039(19)
N1 H1 0.8800
O1 C7 1.2324(17)
O2 C10 1.2227(18)
C1 C6 1.381(2)
C1 C2 1.395(2)
C1 H1 0.9500
C2 C3 1.392(2)
C2 H2 0.9500
C3 C4 1.398(2)
C3 H3 0.9500
C4 C5 1.394(2)
C4 H4 0.9500
C5 C6 1.412(2)
C5 C8 1.470(2)
C7 C8 1.522(2)
C8 C9 1.347(2)
C9 C10 1.491(2)
C9 H9 0.9500
C10 C11 1.503(2)
C11 C12 1.398(2)
C11 C16 1.397(2)
C12 C13 1.387(2)
C12 H12 0.9500
C13 C14 1.383(2)
C13 H13 0.9500
C14 C15 1.389(2)
C14 H14 0.9500
C15 C16 1.394(2)
C15 H15 0.9500
C16 H16 0.9500

loop_
_geom_hbond_atom_site_label_D
_geom_hbond_atom_site_label_H
_geom_hbond_atom_site_label_A
_geom_hbond_distance_DH
_geom_hbond_distance_HA
_geom_hbond_distance_DA
_geom_hbond_angle_DHA
_geom_hbond_site_symmetry_A
N1 H1 O1 0.88 1.93 2.8013(15) 168.7 3_465
